data_7212912
loop_
_publ_author_name
'Chiang, Long Y.'
'Padmawar, Prashant A.'
'Rogers-Haley, Joy E'
'So, Grace'
'Canteenwala, Taizoon'
'Thota, Sammaiah'
'Tan, Loon-Seng'
'Pritzker, Kenneth'
'Huang, Ying-Ying'
'Sharma, Sulbha K.'
'Kurup, Divya Balachandran'
'Hamblin, Michael R.'
'Wilson, Brian'
'Urbas, Augustine'

_publ_section_title
;
 Synthesis and characterization of highly photoresponsive fullerenyl dyads
 with a close chromophore antenna-C(60) contact and effective photodynamic
 potential.
;
_journal_issue 25
_journal_name_full 'Journal of materials chemistry'
_journal_page_first 5280
_journal_page_last 5293
_journal_paper_doi 10.1039/C0JM00037J
_journal_volume 20
_journal_year 2010
_chemical_formula_sum 'C98.25 H36 N3 O1.5 S0.25'
_chemical_formula_weight 1290.32
_chemical_name_systematic
;
?
;
_space_group_IT_number 14
_symmetry_cell_setting monoclinic
_symmetry_space_group_name_Hall '-P 2ybc'
_symmetry_space_group_name_H-M 'P 1 21/c 1'
_atom_sites_solution_hydrogens geom
_atom_sites_solution_primary direct
_atom_sites_solution_secondary difmap
_audit_creation_method SHELXL
_cell_angle_alpha 90.00
_cell_angle_beta 93.4330(10)
_cell_angle_gamma 90.00
_cell_formula_units_Z 4
_cell_length_a 22.0080(2)
_cell_length_b 9.98300(10)
_cell_length_c 28.1780(3)
_cell_measurement_reflns_used 76822
_cell_measurement_temperature 295(2)
_cell_measurement_theta_max 27.5
_cell_measurement_theta_min 1
_cell_volume 6179.76(11)
_computing_cell_refinement 'Denzo-SMN & Scalepack'
_computing_data_collection 'Nonius COLLECT'
_computing_data_reduction 'Denzo-SMN & Scalepack'
_computing_molecular_graphics SHELX
_computing_publication_material SHELX
_computing_structure_refinement 'SHELXL-93 (Sheldrick, 1993)'
_computing_structure_solution 'SHELXS-86 (Sheldrick, 1990)'
_diffrn_ambient_temperature 295(2)
_diffrn_measurement_device 'Nonius KappaCCD'
_diffrn_measurement_method '\f-\w scans'
_diffrn_radiation_monochromator graphite
_diffrn_radiation_source 'fine-focus sealed tube'
_diffrn_radiation_type MoK\a
_diffrn_radiation_wavelength 0.71073
_diffrn_reflns_av_R_equivalents 0.0636
_diffrn_reflns_av_sigmaI/netI 0.0700
_diffrn_reflns_limit_h_max 25
_diffrn_reflns_limit_h_min -26
_diffrn_reflns_limit_k_max 12
_diffrn_reflns_limit_k_min -11
_diffrn_reflns_limit_l_max 33
_diffrn_reflns_limit_l_min -33
_diffrn_reflns_number 34057
_diffrn_reflns_theta_max 25.00
_diffrn_reflns_theta_min 1.67
_exptl_absorpt_coefficient_mu 0.090
_exptl_absorpt_correction_T_max 0.991
_exptl_absorpt_correction_T_min 0.955
_exptl_absorpt_correction_type multi-scan
_exptl_crystal_density_diffrn 1.387
_exptl_crystal_F_000 2650
_exptl_crystal_size_max 0.25
_exptl_crystal_size_mid 0.20
_exptl_crystal_size_min 0.15
_refine_diff_density_max 0.993
_refine_diff_density_min -0.998
_refine_diff_density_rms 0.179
_refine_ls_extinction_coef 0.0180(12)
_refine_ls_extinction_expression Fc^*^=kFc[1+0.001xFc^2^\l^3^/sin(2\q)]^-1/4^
_refine_ls_extinction_method SHELXL
_refine_ls_goodness_of_fit_all 1.098
_refine_ls_goodness_of_fit_obs 1.260
_refine_ls_matrix_type full
_refine_ls_number_parameters 928
_refine_ls_number_reflns 10804
_refine_ls_number_restraints 0
_refine_ls_restrained_S_all 1.109
_refine_ls_restrained_S_obs 1.260
_refine_ls_R_factor_all 0.1488
_refine_ls_R_factor_obs 0.0831
_refine_ls_shift/esd_max 0.110
_refine_ls_shift/esd_mean 0.004
_refine_ls_structure_factor_coef Fsqd
_refine_ls_weighting_details 'w=1/[\s^2^(Fo^2^)+(0.1286P)^2^+0.0000P] where P=(Fo^2^+2Fc^2^)/3'
_refine_ls_weighting_scheme calc
_refine_ls_wR_factor_all 0.2336
_refine_ls_wR_factor_obs 0.1932
_reflns_number_observed 6095
_reflns_number_total 10878
_reflns_observed_criterion >2sigma(I)
_cod_data_source_file c0jm00037j.txt
_cod_data_source_block ic8603
_cod_depositor_comments
;
The following automatic conversions were performed:

'_symmetry_cell_setting' value 'Monoclinic' changed to 'monoclinic'
according to /home/saulius/struct/CIF-dictionaries/cif_core.dic
dictionary named 'cif_core.dic' version 2.4.2 from 2011-04-26.

Automatic conversion script
Id: cif_fix_values 1891 2012-01-12 08:04:46Z andrius 

The following automatic conversions were performed:

'_refine_ls_weighting_scheme' value 'calc
w=1/[\s^2^(Fo^2^)+(0.1286P)^2^+0.0000P] where P=(Fo^2^+2Fc^2^)/3' was
changed to 'calc'. New tag '_refine_ls_weighting_details' was
created. The value of the new tag was set to
'w=1/[\s^2^(Fo^2^)+(0.1286P)^2^+0.0000P] where P=(Fo^2^+2Fc^2^)/3'.

Automatic conversion script
Id: cif_fix_values 3143 2015-03-26 13:38:13Z robertas 
;
_cod_original_sg_symbol_H-M P2(1)/c
_cod_original_formula_sum 'C98.25 H36 N3 O1.50 S0.25'
_cod_database_code 7212912

loop_
_symmetry_equiv_pos_as_xyz
'x, y, z'
'-x, y+1/2, -z+1/2'
'-x, -y, -z'
'x, -y-1/2, z-1/2'

loop_
_atom_site_aniso_label
_atom_site_aniso_U_11
_atom_site_aniso_U_22
_atom_site_aniso_U_33
_atom_site_aniso_U_23
_atom_site_aniso_U_13
_atom_site_aniso_U_12
N1 0.076(2) 0.058(2) 0.068(2) 0.011(2) 0.004(2) 0.011(2)
N2 0.082(3) 0.080(2) 0.059(2) 0.004(2) 0.012(2) 0.031(2)
N3 0.063(2) 0.083(2) 0.073(2) 0.024(2) -0.003(2) 0.019(2)
C1 0.045(2) 0.035(2) 0.039(2) -0.0034(14) 0.0003(15) 0.0053(15)
C2 0.041(2) 0.046(2) 0.036(2) -0.0021(14) -0.0035(15) 0.0031(15)
C3 0.036(2) 0.057(2) 0.043(2) -0.006(2) -0.008(2) -0.001(2)
C4 0.039(2) 0.060(2) 0.051(2) -0.008(2) 0.003(2) -0.015(2)
C5 0.064(2) 0.037(2) 0.050(2) -0.002(2) 0.008(2) -0.013(2)
C6 0.064(2) 0.029(2) 0.042(2) -0.0009(14) 0.003(2) 0.001(2)
C7 0.069(3) 0.032(2) 0.043(2) 0.0000(15) -0.004(2) 0.015(2)
C8 0.048(2) 0.052(2) 0.042(2) -0.006(2) -0.002(2) 0.025(2)
C9 0.040(2) 0.045(2) 0.038(2) -0.0049(15) 0.0053(15) 0.012(2)
C10 0.041(2) 0.055(2) 0.045(2) -0.002(2) 0.016(2) 0.000(2)
C11 0.060(2) 0.049(2) 0.034(2) 0.0048(15) 0.011(2) -0.001(2)
C12 0.054(2) 0.046(2) 0.031(2) 0.0052(14) -0.001(2) 0.006(2)
C13 0.063(2) 0.049(2) 0.036(2) 0.005(2) -0.007(2) 0.020(2)
C14 0.039(2) 0.063(2) 0.046(2) -0.006(2) -0.010(2) 0.014(2)
C15 0.039(2) 0.076(3) 0.056(2) -0.005(2) -0.005(2) 0.021(2)
C16 0.034(2) 0.090(3) 0.058(2) -0.008(2) 0.007(2) 0.010(2)
C17 0.042(2) 0.075(3) 0.057(2) -0.004(2) 0.013(2) -0.010(2)
C18 0.058(2) 0.065(2) 0.059(2) 0.005(2) 0.019(2) -0.017(2)
C19 0.077(3) 0.040(2) 0.052(2) 0.009(2) 0.016(2) -0.014(2)
C20 0.085(3) 0.041(2) 0.041(2) 0.011(2) 0.008(2) 0.004(2)
C21 0.092(3) 0.035(2) 0.047(2) 0.009(2) -0.006(2) 0.021(2)
C22 0.073(3) 0.058(2) 0.043(2) 0.003(2) -0.014(2) 0.031(2)
C23 0.052(2) 0.074(3) 0.056(2) -0.013(2) -0.019(2) 0.030(2)
C24 0.040(2) 0.071(3) 0.056(2) -0.011(2) -0.006(2) 0.023(2)
C25 0.029(2) 0.083(3) 0.068(3) -0.017(2) 0.004(2) -0.001(2)
C26 0.036(2) 0.075(3) 0.060(2) -0.010(2) 0.015(2) -0.010(2)
C27 0.062(3) 0.058(2) 0.070(3) 0.001(2) 0.023(2) -0.023(2)
C28 0.071(3) 0.044(2) 0.052(2) 0.010(2) 0.015(2) -0.011(2)
C29 0.095(3) 0.036(2) 0.053(2) 0.015(2) 0.010(2) 0.003(2)
C30 0.085(3) 0.044(2) 0.047(2) 0.013(2) 0.001(2) 0.021(2)
C31 0.087(3) 0.047(2) 0.057(2) 0.005(2) -0.001(2) 0.032(2)
C32 0.065(3) 0.066(3) 0.060(2) -0.006(2) -0.007(2) 0.039(2)
C33 0.061(3) 0.068(3) 0.065(3) -0.009(2) 0.008(2) 0.033(2)
C34 0.044(2) 0.091(3) 0.059(3) -0.012(2) 0.014(2) 0.019(2)
C35 0.061(3) 0.083(3) 0.049(2) -0.006(2) 0.022(2) 0.012(2)
C36 0.072(3) 0.072(3) 0.047(2) 0.004(2) 0.024(2) -0.007(2)
C37 0.082(3) 0.062(2) 0.035(2) 0.007(2) 0.013(2) 0.006(2)
C38 0.093(3) 0.054(2) 0.040(2) 0.016(2) 0.001(2) 0.009(2)
C39 0.090(3) 0.062(2) 0.032(2) 0.004(2) -0.012(2) 0.026(2)
C40 0.073(3) 0.078(3) 0.040(2) -0.006(2) -0.018(2) 0.018(2)
C41 0.060(3) 0.082(3) 0.056(2) -0.022(2) -0.026(2) 0.012(2)
C42 0.046(2) 0.088(3) 0.064(3) -0.017(2) -0.022(2) 0.009(2)
C43 0.032(2) 0.093(3) 0.079(3) -0.024(3) -0.007(2) -0.008(2)
C44 0.052(3) 0.083(3) 0.086(3) -0.023(3) 0.000(2) -0.026(2)
C45 0.072(3) 0.060(2) 0.080(3) -0.014(2) 0.014(2) -0.034(2)
C46 0.107(4) 0.040(2) 0.080(3) -0.007(2) 0.011(3) -0.033(2)
C47 0.115(4) 0.029(2) 0.074(3) 0.003(2) 0.005(3) -0.008(2)
C48 0.110(4) 0.030(2) 0.069(3) -0.001(2) 0.006(3) 0.021(2)
C49 0.102(4) 0.036(2) 0.072(3) -0.014(2) 0.007(3) 0.022(2)
C50 0.077(3) 0.056(2) 0.060(3) -0.016(2) 0.006(2) 0.029(2)
C51 0.076(3) 0.067(3) 0.049(2) -0.022(2) 0.009(2) 0.020(2)
C52 0.073(3) 0.073(3) 0.044(2) -0.011(2) 0.014(2) 0.020(2)
C53 0.071(3) 0.072(3) 0.037(2) -0.004(2) 0.011(2) 0.009(2)
C54 0.083(3) 0.066(3) 0.034(2) -0.009(2) -0.010(2) 0.013(2)
C55 0.085(3) 0.067(3) 0.047(2) -0.025(2) -0.014(2) 0.006(2)
C56 0.098(4) 0.054(2) 0.054(2) -0.025(2) -0.001(2) 0.011(2)
C57 0.103(4) 0.038(2) 0.071(3) -0.021(2) 0.002(3) 0.004(2)
C58 0.099(4) 0.042(2) 0.084(3) -0.023(2) 0.001(3) -0.022(2)
C59 0.067(3) 0.071(3) 0.087(3) -0.033(3) -0.009(2) -0.023(2)
C60 0.068(3) 0.079(3) 0.055(2) -0.023(2) -0.015(2) -0.007(2)
C61 0.046(2) 0.043(2) 0.040(2) -0.0045(15) -0.001(2) -0.002(2)
C62 0.047(2) 0.044(2) 0.040(2) -0.0060(15) -0.002(2) -0.002(2)
C63 0.049(2) 0.046(2) 0.039(2) -0.0025(15) -0.003(2) 0.004(2)
C64 0.054(2) 0.051(2) 0.050(2) -0.005(2) 0.003(2) 0.006(2)
C65 0.061(2) 0.053(2) 0.045(2) -0.003(2) 0.004(2) 0.017(2)
C66 0.042(2) 0.043(2) 0.038(2) -0.0066(14) -0.001(2) 0.0049(15)
C67 0.037(2) 0.053(2) 0.049(2) -0.003(2) 0.006(2) 0.003(2)
C68 0.044(2) 0.049(2) 0.046(2) 0.005(2) 0.006(2) 0.001(2)
C69 0.044(2) 0.051(2) 0.042(2) 0.001(2) 0.004(2) 0.003(2)
C70 0.041(2) 0.053(2) 0.044(2) 0.002(2) 0.000(2) 0.001(2)
C71 0.047(2) 0.055(2) 0.037(2) 0.004(2) 0.004(2) -0.001(2)
C72 0.046(2) 0.055(2) 0.049(2) 0.008(2) 0.001(2) 0.001(2)
C73 0.047(2) 0.067(2) 0.069(2) 0.020(2) 0.011(2) 0.003(2)
C74 0.062(3) 0.074(3) 0.074(3) 0.031(2) 0.006(2) 0.007(2)
C75 0.047(2) 0.065(2) 0.067(2) 0.019(2) -0.003(2) 0.005(2)
C76 0.043(2) 0.069(2) 0.068(2) 0.016(2) 0.003(2) 0.005(2)
C77 0.044(2) 0.060(2) 0.052(2) 0.014(2) 0.001(2) 0.003(2)
C78 0.042(2) 0.060(2) 0.052(2) 0.012(2) 0.004(2) 0.001(2)
C79 0.050(2) 0.076(3) 0.077(3) 0.019(2) -0.003(2) -0.005(2)
C80 0.080(3) 0.092(3) 0.088(3) -0.016(3) -0.011(3) -0.004(3)
C81 0.060(3) 0.095(3) 0.062(3) 0.013(2) 0.015(2) 0.020(2)
C82 0.109(4) 0.098(4) 0.078(3) -0.014(3) -0.001(3) 0.031(3)
C83 0.052(2) 0.066(3) 0.067(3) 0.011(2) -0.008(2) 0.002(2)
C84 0.061(3) 0.067(3) 0.083(3) 0.022(2) 0.001(2) 0.004(2)
C85 0.065(3) 0.082(3) 0.102(4) 0.032(3) 0.003(3) 0.005(2)
C86 0.084(4) 0.127(5) 0.081(4) 0.038(4) -0.008(3) 0.012(3)
C87 0.169(6) 0.112(5) 0.089(4) -0.012(4) -0.021(4) 0.023(4)
C88 0.145(5) 0.072(3) 0.080(4) 0.006(3) -0.017(3) 0.014(3)
C89 0.061(3) 0.062(2) 0.073(3) 0.015(2) 0.003(2) 0.007(2)
C90 0.054(3) 0.091(3) 0.092(3) 0.012(3) 0.004(3) -0.007(2)
C91 0.063(3) 0.104(4) 0.115(5) 0.013(3) 0.013(3) -0.001(3)
C92 0.101(5) 0.089(4) 0.120(5) -0.001(3) 0.028(4) 0.016(3)
C93 0.120(5) 0.103(4) 0.092(4) -0.013(3) 0.011(4) 0.018(4)
C94 0.085(4) 0.091(3) 0.088(4) -0.005(3) -0.012(3) 0.013(3)
O1 0.204(6) 0.191(5) 0.184(6) -0.074(5) 0.054(5) -0.033(4)
C95 0.432(18) 0.134(6) 0.138(7) 0.004(5) -0.135(9) 0.009(9)
C96 0.125(5) 0.098(4) 0.109(5) -0.025(4) 0.006(4) -0.030(4)
C97 0.121(6) 0.116(5) 0.242(9) -0.066(6) -0.030(6) 0.009(5)

loop_
_atom_site_label
_atom_site_type_symbol
_atom_site_fract_x
_atom_site_fract_y
_atom_site_fract_z
_atom_site_U_iso_or_equiv
_atom_site_thermal_displace_type
_atom_site_occupancy
_atom_site_calc_flag
_atom_site_refinement_flags
N1 N 0.0572(2) 0.6034(3) 0.50114(12) 0.0670(9) Uani 1 d .
N2 N 0.0432(2) 0.4331(3) 0.64090(13) 0.0734(10) Uani 1 d .
N3 N 0.4265(2) -0.2277(4) 0.73863(12) 0.0733(10) Uani 1 d .
C1 C 0.14327(14) 0.3465(3) 0.46202(11) 0.0396(8) Uani 1 d .
C2 C 0.19430(15) 0.2427(3) 0.48315(11) 0.0412(8) Uani 1 d .
C3 C 0.24869(15) 0.2258(3) 0.45495(11) 0.0457(8) Uani 1 d .
C4 C 0.2592(2) 0.3039(4) 0.41605(12) 0.0500(9) Uani 1 d .
C5 C 0.2128(2) 0.4006(3) 0.39695(12) 0.0504(9) Uani 1 d .
C6 C 0.1577(2) 0.4127(3) 0.41728(11) 0.0452(9) Uani 1 d .
C7 C 0.1022(2) 0.4197(3) 0.38712(12) 0.0485(9) Uani 1 d .
C8 C 0.0559(2) 0.3453(3) 0.40926(12) 0.0475(9) Uani 1 d .
C9 C 0.08157(14) 0.2906(3) 0.45345(11) 0.0411(8) Uani 1 d .
C10 C 0.06511(15) 0.1632(3) 0.46702(12) 0.0463(8) Uani 1 d .
C11 C 0.1112(2) 0.0682(3) 0.48638(11) 0.0473(9) Uani 1 d .
C12 C 0.1718(2) 0.1048(3) 0.49134(10) 0.0435(8) Uani 1 d .
C13 C 0.2176(2) 0.0128(3) 0.47662(11) 0.0499(9) Uani 1 d .
C14 C 0.2645(2) 0.0873(4) 0.45470(12) 0.0500(9) Uani 1 d .
C15 C 0.2939(2) 0.0320(4) 0.41682(13) 0.0572(10) Uani 1 d .
C16 C 0.3059(2) 0.1142(4) 0.37717(13) 0.0604(10) Uani 1 d .
C17 C 0.2884(2) 0.2477(4) 0.37668(13) 0.0575(10) Uani 1 d .
C18 C 0.2615(2) 0.3056(4) 0.33314(14) 0.0599(10) Uani 1 d .
C19 C 0.2146(2) 0.3993(3) 0.34585(13) 0.0557(10) Uani 1 d .
C20 C 0.1618(2) 0.4108(3) 0.31694(12) 0.0556(10) Uani 1 d .
C21 C 0.1039(2) 0.4220(3) 0.33802(13) 0.0583(11) Uani 1 d .
C22 C 0.0594(2) 0.3482(4) 0.30910(13) 0.0589(10) Uani 1 d .
C23 C 0.0146(2) 0.2758(4) 0.32986(14) 0.0617(11) Uani 1 d .
C24 C 0.0124(2) 0.2740(4) 0.38181(13) 0.0559(10) Uani 1 d .
C25 C -0.0054(2) 0.1443(4) 0.39616(14) 0.0599(10) Uani 1 d .
C26 C 0.0207(2) 0.0887(4) 0.43782(14) 0.0567(10) Uani 1 d .
C27 C 0.0387(2) -0.0515(4) 0.43905(15) 0.0625(11) Uani 1 d .
C28 C 0.0942(2) -0.0629(3) 0.46864(13) 0.0552(10) Uani 1 d .
C29 C 0.1387(2) -0.1537(3) 0.45618(13) 0.0612(11) Uani 1 d .
C30 C 0.2018(2) -0.1158(4) 0.46055(12) 0.0586(10) Uani 1 d .
C31 C 0.2320(2) -0.1739(4) 0.42097(14) 0.0638(11) Uani 1 d .
C32 C 0.2771(2) -0.1010(4) 0.40004(14) 0.0641(11) Uani 1 d .
C33 C 0.2791(2) -0.0998(4) 0.34852(14) 0.0647(11) Uani 1 d .
C34 C 0.2970(2) 0.0333(4) 0.33435(14) 0.0644(11) Uani 1 d .
C35 C 0.2711(2) 0.0892(4) 0.29311(13) 0.0636(11) Uani 1 d .
C36 C 0.2529(2) 0.2281(4) 0.29225(13) 0.0629(11) Uani 1 d .
C37 C 0.1980(2) 0.2401(4) 0.26249(12) 0.0592(10) Uani 1 d .
C38 C 0.1533(2) 0.3293(4) 0.27469(12) 0.0625(11) Uani 1 d .
C39 C 0.0901(2) 0.2916(4) 0.26931(12) 0.0619(11) Uani 1 d .
C40 C 0.0737(2) 0.1656(4) 0.25279(13) 0.0646(11) Uani 1 d .
C41 C 0.0270(2) 0.0906(4) 0.27463(14) 0.0669(12) Uani 1 d .
C42 C -0.0024(2) 0.1453(4) 0.31270(15) 0.0668(11) Uani 1 d .
C43 C -0.0148(2) 0.0623(5) 0.3536(2) 0.0683(12) Uani 1 d .
C44 C 0.0028(2) -0.0711(5) 0.3548(2) 0.0736(12) Uani 1 d .
C45 C 0.0293(2) -0.1297(4) 0.3987(2) 0.0702(12) Uani 1 d .
C46 C 0.0759(2) -0.2239(4) 0.3861(2) 0.0755(13) Uani 1 d .
C47 C 0.1294(3) -0.2356(3) 0.4141(2) 0.0724(13) Uani 1 d .
C48 C 0.1878(2) -0.2473(3) 0.3922(2) 0.0696(12) Uani 1 d .
C49 C 0.1890(2) -0.2471(3) 0.3433(2) 0.0699(12) Uani 1 d .
C50 C 0.2354(2) -0.1715(4) 0.32101(14) 0.0641(11) Uani 1 d .
C51 C 0.2084(2) -0.1124(4) 0.27726(13) 0.0636(11) Uani 1 d .
C52 C 0.2261(2) 0.0154(4) 0.26366(13) 0.0630(11) Uani 1 d .
C53 C 0.1814(2) 0.1096(4) 0.24466(12) 0.0593(10) Uani 1 d .
C54 C 0.1211(2) 0.0721(4) 0.24006(12) 0.0616(11) Uani 1 d .
C55 C 0.1021(2) -0.0602(4) 0.25436(13) 0.0669(12) Uani 1 d .
C56 C 0.1463(2) -0.1518(4) 0.27290(14) 0.0687(12) Uani 1 d .
C57 C 0.1333(2) -0.2341(4) 0.3133(2) 0.0709(12) Uani 1 d .
C58 C 0.0781(2) -0.2231(4) 0.3341(2) 0.0752(13) Uani 1 d .
C59 C 0.0326(2) -0.1290(5) 0.3149(2) 0.0756(13) Uani 1 d .
C60 C 0.0444(2) -0.0488(4) 0.27561(15) 0.0681(11) Uani 1 d .
C61 C 0.17770(15) 0.3669(3) 0.50927(11) 0.0431(8) Uani 1 d .
H61A H 0.20851(15) 0.4378(3) 0.50922(11) 0.052 Uiso 1 calc R
C62 C 0.1483(2) 0.3525(3) 0.55516(11) 0.0438(8) Uani 1 d .
C63 C 0.0980(2) 0.4286(3) 0.56254(11) 0.0448(8) Uani 1 d .
C64 C 0.0751(2) 0.5246(4) 0.52790(13) 0.0514(9) Uani 1 d .
C65 C 0.0682(2) 0.4296(3) 0.60625(13) 0.0530(9) Uani 1 d .
C66 C 0.17777(15) 0.2628(3) 0.59063(11) 0.0414(8) Uani 1 d .
C67 C 0.1454(2) 0.1871(3) 0.62258(11) 0.0463(8) Uani 1 d .
H67A H 0.1033(2) 0.1939(3) 0.62178(11) 0.056 Uiso 1 calc R
C68 C 0.1748(2) 0.1029(3) 0.65512(12) 0.0462(8) Uani 1 d .
H68A H 0.1526(2) 0.0528(3) 0.67583(12) 0.055 Uiso 1 calc R
C69 C 0.2375(2) 0.0932(3) 0.65687(11) 0.0455(8) Uani 1 d .
C70 C 0.27073(15) 0.1658(3) 0.62432(11) 0.0460(8) Uani 1 d .
C71 C 0.2413(2) 0.2487(3) 0.59145(11) 0.0465(8) Uani 1 d .
H71A H 0.2635(2) 0.2954(3) 0.56977(11) 0.056 Uiso 1 calc R
C72 C 0.2800(2) 0.0103(3) 0.68581(12) 0.0498(9) Uani 1 d .
C73 C 0.2715(2) -0.0811(4) 0.72183(14) 0.0604(10) Uani 1 d .
H73A H 0.2333(2) -0.0919(4) 0.73372(14) 0.073 Uiso 1 calc R
C74 C 0.3203(2) -0.1560(4) 0.73985(15) 0.0702(12) Uani 1 d .
H74A H 0.3144(2) -0.2183(4) 0.76370(15) 0.084 Uiso 1 calc R
C75 C 0.3781(2) -0.1404(4) 0.72304(14) 0.0603(10) Uani 1 d .
C76 C 0.3878(2) -0.0424(4) 0.68939(14) 0.0602(10) Uani 1 d .
H76A H 0.4268(2) -0.0265(4) 0.67974(14) 0.072 Uiso 1 calc R
C77 C 0.3389(2) 0.0319(4) 0.67019(13) 0.0521(9) Uani 1 d .
C78 C 0.3390(2) 0.1359(4) 0.63118(12) 0.0513(9) Uani 1 d .
C79 C 0.3746(2) 0.2633(4) 0.64680(15) 0.0677(11) Uani 1 d .
H79A H 0.4168(2) 0.2389(4) 0.65412(15) 0.081 Uiso 1 calc R
H79B H 0.3736(2) 0.3251(4) 0.62022(15) 0.081 Uiso 1 calc R
C80 C 0.3512(2) 0.3349(5) 0.6892(2) 0.0872(14) Uani 1 d .
H80A H 0.3759(2) 0.4124(5) 0.6964(2) 0.131 Uiso 1 calc R
H80B H 0.3531(2) 0.2757(5) 0.7161(2) 0.131 Uiso 1 calc R
H80C H 0.3099(2) 0.3621(5) 0.6821(2) 0.131 Uiso 1 calc R
C81 C 0.3648(2) 0.0786(4) 0.58564(14) 0.0719(12) Uani 1 d .
H81A H 0.3592(2) 0.1448(4) 0.56056(14) 0.086 Uiso 1 calc R
H81B H 0.4083(2) 0.0654(4) 0.59157(14) 0.086 Uiso 1 calc R
C82 C 0.3371(3) -0.0511(5) 0.5681(2) 0.096(2) Uani 1 d .
H82A H 0.3560(3) -0.0787(5) 0.5398(2) 0.143 Uiso 1 calc R
H82B H 0.2943(3) -0.0390(5) 0.5610(2) 0.143 Uiso 1 calc R
H82C H 0.3434(3) -0.1186(5) 0.5921(2) 0.143 Uiso 1 calc R
C83 C 0.4313(2) -0.2730(4) 0.78641(15) 0.0620(10) Uani 1 d .
C84 C 0.4428(2) -0.4054(4) 0.7971(2) 0.0706(12) Uani 1 d .
H84A H 0.4470(2) -0.4670(4) 0.7728(2) 0.085 Uiso 1 calc R
C85 C 0.4481(2) -0.4471(5) 0.8434(2) 0.0827(14) Uani 1 d .
H85A H 0.4554(2) -0.5372(5) 0.8500(2) 0.099 Uiso 1 calc R
C86 C 0.4429(2) -0.3614(7) 0.8793(2) 0.098(2) Uani 1 d .
H86A H 0.4462(2) -0.3915(7) 0.9106(2) 0.117 Uiso 1 calc R
C87 C 0.4328(3) -0.2286(7) 0.8696(2) 0.124(2) Uani 1 d .
H87A H 0.4304(3) -0.1674(7) 0.8943(2) 0.149 Uiso 1 calc R
C88 C 0.4259(3) -0.1850(5) 0.8219(2) 0.100(2) Uani 1 d .
H88A H 0.4176(3) -0.0955(5) 0.8151(2) 0.120 Uiso 1 calc R
C89 C 0.4690(2) -0.2707(4) 0.7063(2) 0.0653(11) Uani 1 d .
C90 C 0.5306(2) -0.2769(5) 0.7203(2) 0.0790(13) Uani 1 d .
H90A H 0.5436(2) -0.2553(5) 0.7514(2) 0.095 Uiso 1 calc R
C91 C 0.5723(2) -0.3146(5) 0.6888(2) 0.094(2) Uani 1 d .
H91A H 0.6132(2) -0.3205(5) 0.6990(2) 0.112 Uiso 1 calc R
C92 C 0.5552(3) -0.3434(5) 0.6430(2) 0.102(2) Uani 1 d .
H92A H 0.5842(3) -0.3654(5) 0.6216(2) 0.123 Uiso 1 calc R
C93 C 0.4949(3) -0.3399(5) 0.6285(2) 0.105(2) Uani 1 d .
H93A H 0.4828(3) -0.3610(5) 0.5972(2) 0.126 Uiso 1 calc R
C94 C 0.4517(2) -0.3055(5) 0.6597(2) 0.0887(14) Uani 1 d .
H94A H 0.4107(2) -0.3055(5) 0.6495(2) 0.106 Uiso 1 calc R
O1 O 0.2322(3) 0.6345(6) 0.5602(2) 0.191(3) Uani 1 d .
C95 C 0.2393(6) 0.6200(8) 0.6394(3) 0.241(6) Uani 1 d .
H95A H 0.2694(6) 0.5548(8) 0.6320(3) 0.361 Uiso 1 calc R
H95B H 0.2079(6) 0.5775(8) 0.6562(3) 0.361 Uiso 1 calc R
H95C H 0.2580(6) 0.6892(8) 0.6588(3) 0.361 Uiso 1 calc R
C96 C 0.2141(3) 0.6758(6) 0.5974(3) 0.111(2) Uani 1 d .
C97 C 0.1675(3) 0.7777(7) 0.5946(3) 0.162(3) Uani 1 d .
H97A H 0.1579(3) 0.8002(7) 0.5619(3) 0.242 Uiso 1 calc R
H97B H 0.1820(3) 0.8561(7) 0.6115(3) 0.242 Uiso 1 calc R
H97C H 0.1317(3) 0.7447(7) 0.6085(3) 0.242 Uiso 1 calc R
O2 O 0.3458(9) 0.6007(18) 0.4817(6) 0.259(7) Uiso 0.50 d P
H2A H 0.3201(9) 0.6467(18) 0.4939(6) 0.388 Uiso 0.50 calc PR
C98 C 0.3663(10) 0.5065(24) 0.5128(8) 0.206(8) Uiso 0.50 d P
H98A H 0.3317(10) 0.4539(24) 0.5216(8) 0.247 Uiso 0.50 calc PR
H98B H 0.3824(10) 0.5518(24) 0.5413(8) 0.247 Uiso 0.50 calc PR
C99 C 0.4106(11) 0.4182(22) 0.4987(8) 0.217(9) Uiso 0.50 d P
H99A H 0.4212(11) 0.3570(22) 0.5241(8) 0.326 Uiso 0.50 calc PR
H99B H 0.4461(11) 0.4677(22) 0.4909(8) 0.326 Uiso 0.50 calc PR
H99C H 0.3952(11) 0.3691(22) 0.4713(8) 0.326 Uiso 0.50 calc PR
C100 C 0.5000 0.0000 0.5000 0.263(16) Uiso 0.50 d SP
S1 S 0.5264(6) -0.1248(14) 0.5224(5) 0.223(5) Uiso 0.25 d P

loop_
_atom_type_symbol
_atom_type_description
_atom_type_scat_dispersion_real
_atom_type_scat_dispersion_imag
_atom_type_scat_source
C C 0.0033 0.0016 'International Tables Vol C Tables 4.2.6.8 and 6.1.1.4'
H H 0.0000 0.0000 'International Tables Vol C Tables 4.2.6.8 and 6.1.1.4'
N N 0.0061 0.0033 'International Tables Vol C Tables 4.2.6.8 and 6.1.1.4'
O O 0.0106 0.0060 'International Tables Vol C Tables 4.2.6.8 and 6.1.1.4'
S S 0.1246 0.1234 'International Tables Vol C Tables 4.2.6.8 and 6.1.1.4'

loop_
_geom_angle_atom_site_label_1
_geom_angle_atom_site_label_2
_geom_angle_atom_site_label_3
_geom_angle
_geom_angle_site_symmetry_1
C89 N3 C83 120.0(3) .
C89 N3 C75 120.0(3) .
C83 N3 C75 120.0(3) .
C9 C1 C6 105.8(3) .
C9 C1 C61 127.3(3) .
C6 C1 C61 124.9(3) .
C9 C1 C2 115.5(2) .
C6 C1 C2 115.0(3) .
C61 C1 C2 57.2(2) .
C3 C2 C12 105.3(3) .
C3 C2 C61 125.8(3) .
C12 C2 C61 126.7(3) .
C3 C2 C1 116.1(3) .
C12 C2 C1 114.9(3) .
C61 C2 C1 57.7(2) .
C4 C3 C14 119.5(3) .
C4 C3 C2 122.7(3) .
C14 C3 C2 108.5(3) .
C3 C4 C17 120.0(3) .
C3 C4 C5 120.9(3) .
C17 C4 C5 107.8(3) .
C6 C5 C19 119.5(3) .
C6 C5 C4 120.7(3) .
C19 C5 C4 107.3(3) .
C5 C6 C7 119.5(3) .
C5 C6 C1 123.8(3) .
C7 C6 C1 107.9(3) .
C21 C7 C8 120.4(3) .
C21 C7 C6 120.9(3) .
C8 C7 C6 108.4(3) .
C24 C8 C7 120.5(3) .
C24 C8 C9 120.4(3) .
C7 C8 C9 108.7(3) .
C10 C9 C8 119.5(3) .
C10 C9 C1 123.9(3) .
C8 C9 C1 107.8(3) .
C9 C10 C26 119.7(3) .
C9 C10 C11 120.6(3) .
C26 C10 C11 107.9(3) .
C12 C11 C28 120.3(3) .
C12 C11 C10 120.5(3) .
C28 C11 C10 107.3(3) .
C11 C12 C13 119.3(3) .
C11 C12 C2 123.9(3) .
C13 C12 C2 107.5(3) .
C30 C13 C12 120.9(3) .
C30 C13 C14 120.3(3) .
C12 C13 C14 109.0(3) .
C15 C14 C3 120.8(3) .
C15 C14 C13 120.0(3) .
C3 C14 C13 108.4(3) .
C14 C15 C16 119.3(3) .
C14 C15 C32 119.4(4) .
C16 C15 C32 109.1(3) .
C17 C16 C15 119.8(3) .
C17 C16 C34 120.1(4) .
C15 C16 C34 108.0(4) .
C16 C17 C4 120.4(3) .
C16 C17 C18 119.3(3) .
C4 C17 C18 108.7(3) .
C36 C18 C17 120.5(4) .
C36 C18 C19 119.9(4) .
C17 C18 C19 107.9(3) .
C20 C19 C5 121.0(4) .
C20 C19 C18 119.5(3) .
C5 C19 C18 108.3(3) .
C19 C20 C21 119.7(3) .
C19 C20 C38 120.1(4) .
C21 C20 C38 108.0(4) .
C7 C21 C22 119.9(4) .
C7 C21 C20 119.2(4) .
C22 C21 C20 108.4(3) .
C23 C22 C21 120.5(3) .
C23 C22 C39 119.9(4) .
C21 C22 C39 107.7(4) .
C22 C23 C42 120.8(4) .
C22 C23 C24 119.7(4) .
C42 C23 C24 107.6(4) .
C8 C24 C25 120.1(3) .
C8 C24 C23 119.0(4) .
C25 C24 C23 108.8(3) .
C26 C25 C24 119.9(3) .
C26 C25 C43 120.1(4) .
C24 C25 C43 107.8(4) .
C25 C26 C10 120.4(3) .
C25 C26 C27 120.1(4) .
C10 C26 C27 107.9(3) .
C45 C27 C28 120.7(4) .
C45 C27 C26 119.7(4) .
C28 C27 C26 108.1(3) .
C29 C28 C27 119.3(4) .
C29 C28 C11 120.3(4) .
C27 C28 C11 108.8(3) .
C28 C29 C30 119.8(3) .
C28 C29 C47 120.5(4) .
C30 C29 C47 107.9(4) .
C13 C30 C29 119.3(3) .
C13 C30 C31 120.0(4) .
C29 C30 C31 108.2(4) .
C32 C31 C48 120.5(4) .
C32 C31 C30 119.2(4) .
C48 C31 C30 108.2(4) .
C31 C32 C15 121.0(3) .
C31 C32 C33 119.5(4) .
C15 C32 C33 107.2(4) .
C50 C33 C34 120.5(4) .
C50 C33 C32 119.3(4) .
C34 C33 C32 107.9(4) .
C35 C34 C33 119.7(4) .
C35 C34 C16 120.1(4) .
C33 C34 C16 107.8(4) .
C34 C35 C36 120.1(4) .
C34 C35 C52 120.6(4) .
C36 C35 C52 107.4(4) .
C18 C36 C37 120.4(4) .
C18 C36 C35 119.8(4) .
C37 C36 C35 108.2(4) .
C38 C37 C36 119.6(4) .
C38 C37 C53 120.0(4) .
C36 C37 C53 108.5(3) .
C37 C38 C39 120.1(4) .
C37 C38 C20 120.5(4) .
C39 C38 C20 108.1(3) .
C40 C39 C38 120.3(4) .
C40 C39 C22 119.2(4) .
C38 C39 C22 107.8(3) .
C39 C40 C41 120.6(4) .
C39 C40 C54 119.2(4) .
C41 C40 C54 108.2(4) .
C42 C41 C40 120.0(4) .
C42 C41 C60 119.8(4) .
C40 C41 C60 108.3(4) .
C41 C42 C23 119.5(4) .
C41 C42 C43 120.1(4) .
C23 C42 C43 107.9(3) .
C44 C43 C25 119.5(4) .
C44 C43 C42 120.1(4) .
C25 C43 C42 107.9(4) .
C43 C44 C59 119.9(4) .
C43 C44 C45 120.3(4) .
C59 C44 C45 108.6(4) .
C27 C45 C46 119.5(4) .
C27 C45 C44 120.2(4) .
C46 C45 C44 107.8(4) .
C47 C46 C45 120.4(4) .
C47 C46 C58 119.4(5) .
C45 C46 C58 107.8(4) .
C46 C47 C29 119.6(4) .
C46 C47 C48 120.5(4) .
C29 C47 C48 107.8(4) .
C49 C48 C31 120.7(4) .
C49 C48 C47 119.3(4) .
C31 C48 C47 107.8(4) .
C48 C49 C50 119.5(4) .
C48 C49 C57 121.1(4) .
C50 C49 C57 107.1(4) .
C33 C50 C49 120.5(4) .
C33 C50 C51 119.6(4) .
C49 C50 C51 108.4(4) .
C52 C51 C56 120.8(4) .
C52 C51 C50 119.7(4) .
C56 C51 C50 107.6(4) .
C51 C52 C53 120.3(4) .
C51 C52 C35 119.9(4) .
C53 C52 C35 107.9(4) .
C54 C53 C37 120.2(4) .
C54 C53 C52 119.3(4) .
C37 C53 C52 108.0(4) .
C53 C54 C55 120.9(4) .
C53 C54 C40 120.1(4) .
C55 C54 C40 106.9(4) .
C56 C55 C60 120.1(4) .
C56 C55 C54 119.3(4) .
C60 C55 C54 108.7(4) .
C55 C56 C51 119.3(4) .
C55 C56 C57 119.7(4) .
C51 C56 C57 108.9(4) .
C58 C57 C56 120.5(4) .
C58 C57 C49 119.4(4) .
C56 C57 C49 108.0(4) .
C57 C58 C59 119.8(4) .
C57 C58 C46 120.3(5) .
C59 C58 C46 108.1(4) .
C60 C59 C58 120.4(4) .
C60 C59 C44 119.8(4) .
C58 C59 C44 107.6(4) .
C59 C60 C55 119.5(4) .
C59 C60 C41 120.3(4) .
C55 C60 C41 107.9(4) .
C62 C61 C2 118.6(3) .
C62 C61 C1 122.2(3) .
C2 C61 C1 65.1(2) .
C63 C62 C66 124.4(3) .
C63 C62 C61 118.5(3) .
C66 C62 C61 117.0(3) .
C62 C63 C65 123.5(3) .
C62 C63 C64 121.4(3) .
C65 C63 C64 114.9(3) .
N1 C64 C63 178.3(4) .
N2 C65 C63 178.1(4) .
C67 C66 C71 118.6(3) .
C67 C66 C62 123.2(3) .
C71 C66 C62 118.2(3) .
C68 C67 C66 121.4(3) .
C67 C68 C69 119.7(3) .
C68 C69 C70 119.8(3) .
C68 C69 C72 131.7(3) .
C70 C69 C72 108.4(3) .
C71 C70 C69 120.5(3) .
C71 C70 C78 128.4(3) .
C69 C70 C78 111.1(3) .
C70 C71 C66 120.0(3) .
C73 C72 C77 119.8(3) .
C73 C72 C69 132.2(3) .
C77 C72 C69 108.0(3) .
C74 C73 C72 119.3(3) .
C73 C74 C75 121.4(3) .
C76 C75 C74 119.5(3) .
C76 C75 N3 120.0(3) .
C74 C75 N3 120.5(3) .
C77 C76 C75 119.7(3) .
C76 C77 C72 120.1(3) .
C76 C77 C78 128.0(3) .
C72 C77 C78 111.8(3) .
C77 C78 C70 100.5(3) .
C77 C78 C79 112.4(3) .
C70 C78 C79 110.6(3) .
C77 C78 C81 111.5(3) .
C70 C78 C81 112.0(3) .
C79 C78 C81 109.6(3) .
C80 C79 C78 115.2(3) .
C82 C81 C78 115.5(4) .
C88 C83 C84 119.2(4) .
C88 C83 N3 119.6(4) .
C84 C83 N3 121.1(4) .
C85 C84 C83 120.4(5) .
C86 C85 C84 121.4(5) .
C85 C86 C87 119.3(5) .
C86 C87 C88 119.7(5) .
C83 C88 C87 119.9(5) .
C94 C89 C90 117.7(4) .
C94 C89 N3 122.0(4) .
C90 C89 N3 120.3(4) .
C91 C90 C89 120.6(5) .
C92 C91 C90 121.3(5) .
C91 C92 C93 119.2(5) .
C92 C93 C94 120.8(5) .
C93 C94 C89 120.3(5) .
O1 C96 C95 117.5(8) .
O1 C96 C97 117.3(8) .
C95 C96 C97 125.1(8) .
O2 C98 C99 118.1(22) .
S1 C100 S1 179.996(5) 3_656

loop_
_geom_bond_atom_site_label_1
_geom_bond_atom_site_label_2
_geom_bond_distance
_geom_bond_site_symmetry_2
N1 C64 1.143(4) .
N2 C65 1.150(4) .
N3 C89 1.412(5) .
N3 C83 1.418(5) .
N3 C75 1.425(5) .
C1 C9 1.475(5) .
C1 C6 1.474(4) .
C1 C61 1.506(4) .
C1 C2 1.616(4) .
C2 C3 1.485(5) .
C2 C12 1.486(5) .
C2 C61 1.499(4) .
C3 C4 1.377(5) .
C3 C14 1.425(5) .
C4 C17 1.430(5) .
C4 C5 1.483(5) .
C5 C6 1.378(5) .
C5 C19 1.443(5) .
C6 C7 1.447(5) .
C7 C21 1.387(5) .
C7 C8 1.433(5) .
C8 C24 1.392(5) .
C8 C9 1.443(4) .
C9 C10 1.382(5) .
C10 C26 1.446(5) .
C10 C11 1.471(5) .
C11 C12 1.381(5) .
C11 C28 1.443(5) .
C12 C13 1.442(5) .
C13 C30 1.398(5) .
C13 C14 1.442(5) .
C14 C15 1.395(5) .
C15 C16 1.423(5) .
C15 C32 1.450(6) .
C16 C17 1.387(5) .
C16 C34 1.455(5) .
C17 C18 1.450(5) .
C18 C36 1.391(5) .
C18 C19 1.454(5) .
C19 C20 1.383(6) .
C20 C21 1.442(6) .
C20 C38 1.444(5) .
C21 C22 1.439(6) .
C22 C23 1.381(6) .
C22 C39 1.457(5) .
C23 C42 1.431(6) .
C23 C24 1.468(5) .
C24 C25 1.418(6) .
C25 C26 1.391(5) .
C25 C43 1.457(5) .
C26 C27 1.454(5) .
C27 C45 1.384(6) .
C27 C28 1.442(6) .
C28 C29 1.394(5) .
C29 C30 1.438(6) .
C29 C47 1.446(6) .
C30 C31 1.453(5) .
C31 C32 1.390(6) .
C31 C48 1.431(6) .
C32 C33 1.455(6) .
C33 C50 1.396(6) .
C33 C34 1.449(6) .
C34 C35 1.382(6) .
C35 C36 1.443(6) .
C35 C52 1.453(6) .
C36 C37 1.435(6) .
C37 C38 1.386(5) .
C37 C53 1.435(5) .
C38 C39 1.440(6) .
C39 C40 1.382(6) .
C40 C41 1.439(6) .
C40 C54 1.461(5) .
C41 C42 1.396(6) .
C41 C60 1.443(6) .
C42 C43 1.458(6) .
C43 C44 1.387(6) .
C44 C59 1.456(6) .
C44 C45 1.457(6) .
C45 C46 1.452(6) .
C46 C47 1.381(6) .
C46 C58 1.469(6) .
C47 C48 1.462(6) .
C48 C49 1.380(6) .
C49 C50 1.444(6) .
C49 C57 1.453(6) .
C50 C51 1.460(6) .
C51 C52 1.394(6) .
C51 C56 1.422(6) .
C52 C53 1.441(5) .
C53 C54 1.377(6) .
C54 C55 1.449(6) .
C55 C56 1.412(6) .
C55 C60 1.441(6) .
C56 C57 1.446(6) .
C57 C58 1.384(6) .
C58 C59 1.453(7) .
C59 C60 1.403(6) .
C61 C62 1.487(4) .
C62 C63 1.369(5) .
C62 C66 1.464(5) .
C63 C65 1.429(5) .
C63 C64 1.437(5) .
C66 C67 1.402(5) .
C66 C71 1.405(5) .
C67 C68 1.376(5) .
C68 C69 1.381(5) .
C69 C70 1.408(5) .
C69 C72 1.460(5) .
C70 C71 1.375(5) .
C70 C78 1.532(5) .
C72 C73 1.386(5) .
C72 C77 1.411(5) .
C73 C74 1.380(5) .
C74 C75 1.393(5) .
C75 C76 1.388(5) .
C76 C77 1.389(5) .
C77 C78 1.512(5) .
C78 C79 1.544(5) .
C78 C81 1.544(5) .
C79 C80 1.509(6) .
C81 C82 1.503(6) .
C83 C88 1.342(6) .
C83 C84 1.376(5) .
C84 C85 1.366(6) .
C85 C86 1.336(7) .
C86 C87 1.369(8) .
C87 C88 1.412(7) .
C89 C94 1.390(6) .
C89 C90 1.391(6) .
C90 C91 1.367(7) .
C91 C92 1.353(7) .
C92 C93 1.366(8) .
C93 C94 1.375(7) .
O1 C96 1.216(7) .
C95 C96 1.391(9) .
C96 C97 1.443(9) .
O2 C98 1.34(2) .
C98 C99 1.39(2) .
C100 S1 1.499(14) 3_656
C100 S1 1.499(15) .
